data_7060446
loop_
_publ_author_name
'Sarkar, Anupam'
'Jana, Ajay Kumar'
'Natarajan, Srinivasan'

_publ_section_title
;
 Aliphatic amine mediated assembly of [M6(mna)6] (M = Cu/Ag) into extended
 two-dimensional structures: synthesis, structure and Lewis acid catalytic
 studies
;
_journal_issue 14
_journal_name_full 'New Journal of Chemistry'
_journal_page_first 6503
_journal_page_last 6511
_journal_paper_doi 10.1039/D1NJ00544H
_journal_volume 45
_journal_year 2021
_chemical_formula_sum 'C42 H44 Cd Cu6 N12 O22 S6'
_chemical_formula_weight 1754.96
_space_group_crystal_system triclinic
_space_group_IT_number 2
_space_group_name_Hall '-P 1'
_space_group_name_H-M_alt 'P -1'
_atom_sites_solution_hydrogens geom
_audit_creation_method SHELXL-2017/1
_audit_update_record
;
2021-01-22 deposited with the CCDC.	2021-03-10 downloaded from the CCDC.
;
_cell_angle_alpha 64.612(4)
_cell_angle_beta 82.183(4)
_cell_angle_gamma 75.630(4)
_cell_formula_units_Z 1
_cell_length_a 11.6027(5)
_cell_length_b 12.0784(4)
_cell_length_c 12.2986(5)
_cell_measurement_reflns_used 9239
_cell_measurement_temperature 120(2)
_cell_measurement_theta_max 30.256
_cell_measurement_theta_min 3.368
_cell_volume 1507.52(12)
_computing_structure_refinement 'SHELXL-2017/1 (Sheldrick, 2017)'
_diffrn_ambient_temperature 120(2)
_diffrn_measured_fraction_theta_full 0.998
_diffrn_measured_fraction_theta_max 0.839
_diffrn_measurement_device_type 'Oxford Xcalibur,Eos(Nova) CCD detector'
_diffrn_radiation_type MoK\a
_diffrn_radiation_wavelength 0.71073
_diffrn_reflns_av_R_equivalents 0.0287
_diffrn_reflns_av_unetI/netI 0.0494
_diffrn_reflns_Laue_measured_fraction_full 0.998
_diffrn_reflns_Laue_measured_fraction_max 0.839
_diffrn_reflns_limit_h_max 11
_diffrn_reflns_limit_h_min -16
_diffrn_reflns_limit_k_max 15
_diffrn_reflns_limit_k_min -16
_diffrn_reflns_limit_l_max 15
_diffrn_reflns_limit_l_min -17
_diffrn_reflns_number 14200
_diffrn_reflns_point_group_measured_fraction_full 0.998
_diffrn_reflns_point_group_measured_fraction_max 0.839
_diffrn_reflns_theta_full 25.242
_diffrn_reflns_theta_max 30.526
_diffrn_reflns_theta_min 3.368
_diffrn_source 'fine-focus sealed tube'
_exptl_absorpt_coefficient_mu 2.714
_exptl_absorpt_correction_type multi-scan
_exptl_absorpt_process_details 'CrysAlis RED (Oxford Diffraction,2009)'
_exptl_crystal_colour light-yellow
_exptl_crystal_density_diffrn 1.933
_exptl_crystal_density_method not-measured
_exptl_crystal_description block-shaped
_exptl_crystal_F_000 874
_exptl_crystal_size_max 0.3
_exptl_crystal_size_mid 0.2
_exptl_crystal_size_min 0.1
_exptl_transmission_factor_max 0.762
_exptl_transmission_factor_min 0.527
_refine_diff_density_max 2.259
_refine_diff_density_min -2.200
_refine_diff_density_rms 0.137
_refine_ls_extinction_method none
_refine_ls_goodness_of_fit_ref 0.899
_refine_ls_hydrogen_treatment constr
_refine_ls_matrix_type full
_refine_ls_number_parameters 403
_refine_ls_number_reflns 9239
_refine_ls_number_restraints 0
_refine_ls_restrained_S_all 0.899
_refine_ls_R_factor_all 0.0486
_refine_ls_R_factor_gt 0.0426
_refine_ls_shift/su_max 0.004
_refine_ls_shift/su_mean 0.000
_refine_ls_structure_factor_coef Fsqd
_refine_ls_weighting_details 'w=1/[\s^2^(Fo^2^)+(0.0512P)^2^+7.2342P] where P=(Fo^2^+2Fc^2^)/3'
_refine_ls_weighting_scheme calc
_refine_ls_wR_factor_gt 0.1027
_refine_ls_wR_factor_ref 0.1088
_reflns_Friedel_coverage 0.000
_reflns_number_gt 6832
_reflns_number_total 9239
_reflns_threshold_expression 'I > 2\s(I)'
_cod_data_source_file d1nj00544h2.cif
_cod_data_source_block shelx_CCDC1
_cod_depositor_comments 'Adding full bibliography for 7060445--7060447.cif.'
_cod_database_code 7060446
_shelx_shelxl_version_number 2017/1
_shelx_space_group_comment
;
The symmetry employed for this shelxl refinement is uniquely defined
by the following loop, which should always be used as a source of
symmetry information in preference to the above space-group names.
They are only intended as comments.
;

loop_
_space_group_symop_operation_xyz
'x, y, z'
'-x, -y, -z'

loop_
_atom_site_label
_atom_site_type_symbol
_atom_site_fract_x
_atom_site_fract_y
_atom_site_fract_z
_atom_site_U_iso_or_equiv
_atom_site_adp_type
_atom_site_occupancy
_atom_site_site_symmetry_order
_atom_site_calc_flag
_atom_site_refinement_flags_posn
_atom_site_refinement_flags_adp
_atom_site_refinement_flags_occupancy
_atom_site_disorder_assembly
_atom_site_disorder_group
Cu2 Cu 0.87801(4) 1.03391(4) 0.85486(4) 0.01226(10) Uani 1 1 d . . . . .
Cu1 Cu 1.08775(4) 0.85399(4) 0.93008(4) 0.01137(10) Uani 1 1 d . . . . .
S3 S 1.20554(7) 0.81094(7) 1.08210(7) 0.01084(15) Uani 1 1 d . . . . .
S2 S 1.13866(7) 1.03087(7) 0.79092(7) 0.01128(15) Uani 1 1 d . . . . .
S1 S 0.83266(7) 0.85018(7) 0.98600(7) 0.01098(15) Uani 1 1 d . . . . .
C1 C 0.9015(3) 0.7377(3) 0.9273(3) 0.0092(6) Uani 1 1 d . . . . .
C3 C 0.9116(3) 0.5701(3) 0.8674(3) 0.0125(6) Uani 1 1 d . . . . .
H3 H 0.875847 0.514381 0.857329 0.015 Uiso 1 1 calc R U . . .
C4 C 1.0310(3) 0.5668(3) 0.8386(3) 0.0131(6) Uani 1 1 d . . . . .
H4 H 1.075916 0.511037 0.807398 0.016 Uiso 1 1 calc R U . . .
N2 N 0.9355(3) 1.0922(3) 0.6809(3) 0.0137(5) Uani 1 1 d . . . . .
C7 C 1.0541(3) 1.0850(3) 0.6625(3) 0.0124(6) Uani 1 1 d . . . . .
C2 C 0.8433(3) 0.6560(3) 0.9118(3) 0.0094(6) Uani 1 1 d . . . . .
C5 C 1.0822(3) 0.6493(3) 0.8575(3) 0.0128(6) Uani 1 1 d . . . . .
H5 H 1.163061 0.646703 0.839730 0.015 Uiso 1 1 calc R U . . .
Cd1 Cd 0.500000 0.500000 1.000000 0.01119(8) Uani 1 2 d S . P . .
Cu3 Cu 0.94904(4) 0.82839(4) 1.12913(4) 0.01427(10) Uani 1 1 d . . . . .
N4 N 0.4108(3) 0.7033(3) 0.8917(2) 0.0140(6) Uani 1 1 d . . . . .
H4A H 0.389717 0.753375 0.927139 0.017 Uiso 1 1 calc R U . . .
N1 N 1.0203(3) 0.7324(3) 0.9002(2) 0.0109(5) Uani 1 1 d . . . . .
O6 O 1.4615(2) 0.5401(3) 1.1774(2) 0.0225(6) Uani 1 1 d . . . . .
N3 N 1.0614(3) 0.6704(3) 1.2350(2) 0.0120(5) Uani 1 1 d . . . . .
O3 O 1.2955(3) 1.0305(3) 0.4824(2) 0.0238(6) Uani 1 1 d . . . . .
O5 O 1.4310(3) 0.6572(3) 1.2817(2) 0.0230(6) Uani 1 1 d . . . . .
O4 O 1.2894(2) 1.1744(3) 0.5520(2) 0.0205(5) Uani 1 1 d . . . . .
C11 C 0.8668(3) 1.1383(3) 0.5849(3) 0.0204(7) Uani 1 1 d . . . . .
H11 H 0.784841 1.146848 0.597748 0.024 Uiso 1 1 calc R U . . .
C17 C 1.0344(3) 0.5680(3) 1.3296(3) 0.0158(7) Uani 1 1 d . . . . .
H17 H 0.954797 0.564686 1.350312 0.019 Uiso 1 1 calc R U . . .
C18 C 1.3970(3) 0.5925(3) 1.2399(3) 0.0158(7) Uani 1 1 d . . . . .
C8 C 1.1077(3) 1.1183(3) 0.5463(3) 0.0146(6) Uani 1 1 d . . . . .
C12 C 1.2413(3) 1.1066(3) 0.5263(3) 0.0160(7) Uani 1 1 d . . . . .
C14 C 1.2694(3) 0.5782(3) 1.2704(3) 0.0133(6) Uani 1 1 d . . . . .
C13 C 1.1768(3) 0.6747(3) 1.2061(3) 0.0116(6) Uani 1 1 d . . . . .
C9 C 1.0356(4) 1.1609(4) 0.4486(3) 0.0226(8) Uani 1 1 d . . . . .
H9 H 1.069005 1.180851 0.371179 0.027 Uiso 1 1 calc R U . . .
O1 O 0.6391(2) 0.7549(2) 0.9229(2) 0.0175(5) Uani 1 1 d . . . . .
O2 O 0.6870(2) 0.5472(2) 0.9766(2) 0.0163(5) Uani 1 1 d . . . . .
C19 C 0.3877(3) 0.7521(3) 0.7616(3) 0.0141(6) Uani 1 1 d . . . . .
H19A H 0.329247 0.830585 0.737173 0.017 Uiso 1 1 calc R U . . .
H19B H 0.356554 0.692553 0.746802 0.017 Uiso 1 1 calc R U . . .
C6 C 0.7124(3) 0.6533(3) 0.9401(3) 0.0116(6) Uani 1 1 d . . . . .
C16 C 1.1212(4) 0.4686(3) 1.3963(3) 0.0185(7) Uani 1 1 d . . . . .
H16 H 1.100260 0.399000 1.460069 0.022 Uiso 1 1 calc R U . . .
C20 C 0.5033(3) 0.7727(3) 0.6895(3) 0.0157(7) Uani 1 1 d . . . . .
H20A H 0.534010 0.832437 0.704469 0.019 Uiso 1 1 calc R U . . .
H20B H 0.561786 0.694232 0.714992 0.019 Uiso 1 1 calc R U . . .
C15 C 1.2397(4) 0.4739(3) 1.3670(3) 0.0195(7) Uani 1 1 d . . . . .
H15 H 1.299196 0.408167 1.411514 0.023 Uiso 1 1 calc R U . . .
N5 N 0.4840(3) 0.8208(3) 0.5584(3) 0.0158(6) Uani 1 1 d . . . . .
H5A H 0.552531 0.832369 0.517428 0.024 Uiso 1 1 calc R U . . .
H5B H 0.456792 0.765430 0.544646 0.024 Uiso 1 1 calc R U . . .
H5C H 0.431087 0.893333 0.534908 0.024 Uiso 1 1 calc R U . . .
C10 C 0.9126(4) 1.1733(4) 0.4683(3) 0.0251(8) Uani 1 1 d . . . . .
H10 H 0.862541 1.204539 0.404024 0.030 Uiso 1 1 calc R U . . .
O9 O 1.3083(3) 0.4996(3) 0.7186(3) 0.0304(7) Uani 1 1 d . . . . .
O8 O 0.6531(3) 0.9805(3) 0.7358(3) 0.0347(7) Uani 1 1 d . . . . .
O7 O 0.4104(4) 0.6511(3) 0.5111(3) 0.0469(10) Uani 1 1 d . . . . .
O10 O 1.2738(5) 1.2811(5) 0.7124(4) 0.0737(17) Uani 1 1 d . . . . .
C21 C 0.4696(4) 0.9435(4) 1.0278(4) 0.0351(10) Uani 1 1 d . . . . .
H21A H 0.387894 0.970843 1.051029 0.042 Uiso 1 1 calc R U . . .
H21B H 0.468076 0.911861 0.967750 0.042 Uiso 1 1 calc R U . . .
O11 O 0.4205(10) 1.0226(12) 0.7675(13) 0.212(5) Uani 1 1 d . . . . .
N6 N 0.5262(9) 0.8499(7) 1.1255(8) 0.163(6) Uani 1 1 d . . . . .
H6A H 0.488542 0.786570 1.154877 0.244 Uiso 1 1 calc R U . . .
H6B H 0.600816 0.823413 1.104243 0.244 Uiso 1 1 calc R U . . .
H6C H 0.526510 0.878073 1.181419 0.244 Uiso 1 1 calc R U . . .

loop_
_atom_site_aniso_label
_atom_site_aniso_U_11
_atom_site_aniso_U_22
_atom_site_aniso_U_33
_atom_site_aniso_U_23
_atom_site_aniso_U_13
_atom_site_aniso_U_12
Cu2 0.0122(2) 0.01015(19) 0.01425(19) -0.00521(15) 0.00298(15) -0.00357(15)
Cu1 0.0106(2) 0.01126(19) 0.01242(18) -0.00414(15) 0.00127(14) -0.00485(15)
S3 0.0108(4) 0.0094(3) 0.0120(3) -0.0041(3) 0.0012(3) -0.0031(3)
S2 0.0118(4) 0.0115(4) 0.0112(3) -0.0048(3) 0.0021(3) -0.0048(3)
S1 0.0109(4) 0.0102(3) 0.0134(3) -0.0062(3) 0.0028(3) -0.0041(3)
C1 0.0081(14) 0.0092(14) 0.0091(13) -0.0024(11) 0.0002(11) -0.0027(11)
C3 0.0155(16) 0.0120(15) 0.0121(14) -0.0057(12) -0.0011(12) -0.0049(12)
C4 0.0132(16) 0.0117(15) 0.0130(14) -0.0055(12) 0.0004(12) 0.0003(12)
N2 0.0130(14) 0.0126(13) 0.0160(13) -0.0060(11) 0.0012(11) -0.0046(11)
C7 0.0138(16) 0.0082(14) 0.0143(14) -0.0035(12) 0.0010(12) -0.0037(12)
C2 0.0097(15) 0.0098(14) 0.0083(13) -0.0031(11) 0.0000(11) -0.0025(11)
C5 0.0095(15) 0.0160(15) 0.0108(13) -0.0048(12) 0.0020(11) -0.0019(12)
Cd1 0.01011(16) 0.01394(16) 0.01037(15) -0.00496(12) 0.00073(11) -0.00466(12)
Cu3 0.0136(2) 0.0164(2) 0.0153(2) -0.00933(17) 0.00125(16) -0.00313(16)
N4 0.0158(15) 0.0161(14) 0.0120(12) -0.0084(11) 0.0008(11) -0.0023(11)
N1 0.0095(13) 0.0113(13) 0.0108(12) -0.0030(10) 0.0009(10) -0.0039(10)
O6 0.0188(14) 0.0356(16) 0.0177(12) -0.0175(12) 0.0026(10) -0.0029(11)
N3 0.0132(14) 0.0133(13) 0.0121(12) -0.0073(11) 0.0026(10) -0.0048(10)
O3 0.0202(14) 0.0269(14) 0.0200(13) -0.0106(11) 0.0015(11) 0.0029(11)
O5 0.0215(14) 0.0326(15) 0.0219(13) -0.0167(12) 0.0006(11) -0.0080(12)
O4 0.0147(13) 0.0241(13) 0.0222(13) -0.0085(11) 0.0055(10) -0.0086(10)
C11 0.0169(18) 0.0197(18) 0.0201(17) -0.0020(14) -0.0004(14) -0.0078(14)
C17 0.0195(18) 0.0166(16) 0.0157(15) -0.0107(13) 0.0072(13) -0.0080(13)
C18 0.0180(18) 0.0153(16) 0.0096(14) -0.0021(13) -0.0026(12) -0.0004(13)
C8 0.0148(17) 0.0128(15) 0.0145(15) -0.0041(13) 0.0031(12) -0.0047(12)
C12 0.0160(17) 0.0168(16) 0.0083(13) -0.0002(12) 0.0011(12) -0.0018(13)
C14 0.0159(17) 0.0142(15) 0.0108(14) -0.0070(12) 0.0016(12) -0.0023(12)
C13 0.0148(16) 0.0119(15) 0.0103(13) -0.0070(12) 0.0022(12) -0.0037(12)
C9 0.0199(19) 0.028(2) 0.0132(15) -0.0019(15) 0.0024(13) -0.0076(15)
O1 0.0099(12) 0.0144(12) 0.0262(13) -0.0071(10) 0.0005(10) -0.0021(9)
O2 0.0124(12) 0.0141(11) 0.0234(12) -0.0071(10) 0.0011(10) -0.0066(9)
C19 0.0094(15) 0.0192(16) 0.0133(14) -0.0068(13) -0.0008(12) -0.0021(12)
C6 0.0105(15) 0.0153(15) 0.0105(13) -0.0059(12) -0.0005(11) -0.0040(12)
C16 0.026(2) 0.0142(16) 0.0137(15) -0.0052(13) 0.0080(14) -0.0067(14)
C20 0.0129(16) 0.0205(17) 0.0131(15) -0.0063(13) 0.0022(12) -0.0051(13)
C15 0.026(2) 0.0151(16) 0.0142(15) -0.0045(13) 0.0018(14) -0.0024(14)
N5 0.0136(14) 0.0175(14) 0.0143(13) -0.0050(11) 0.0036(11) -0.0050(11)
C10 0.021(2) 0.033(2) 0.0154(16) 0.0002(16) -0.0052(14) -0.0120(17)
O9 0.0220(15) 0.0309(16) 0.0372(17) -0.0150(14) -0.0002(13) -0.0025(12)
O8 0.051(2) 0.0285(16) 0.0242(15) -0.0105(13) -0.0003(14) -0.0095(15)
O7 0.085(3) 0.046(2) 0.0246(16) -0.0185(15) 0.0045(17) -0.034(2)
O10 0.100(4) 0.103(4) 0.069(3) -0.066(3) 0.055(3) -0.083(3)
C21 0.027(2) 0.034(2) 0.040(2) -0.014(2) 0.0102(19) -0.0087(19)
O11 0.144(9) 0.247(13) 0.322(16) -0.194(13) -0.004(10) -0.033(9)
N6 0.233(11) 0.082(5) 0.139(7) 0.070(5) -0.135(8) -0.121(6)

loop_
_atom_type_symbol
_atom_type_description
_atom_type_scat_dispersion_real
_atom_type_scat_dispersion_imag
_atom_type_scat_source
Cd Cd -0.8075 1.2024 'International Tables Vol C Tables 4.2.6.8 and 6.1.1.4'
Cu Cu 0.3201 1.2651 'International Tables Vol C Tables 4.2.6.8 and 6.1.1.4'
S S 0.1246 0.1234 'International Tables Vol C Tables 4.2.6.8 and 6.1.1.4'
O O 0.0106 0.0060 'International Tables Vol C Tables 4.2.6.8 and 6.1.1.4'
N N 0.0061 0.0033 'International Tables Vol C Tables 4.2.6.8 and 6.1.1.4'
C C 0.0033 0.0016 'International Tables Vol C Tables 4.2.6.8 and 6.1.1.4'
H H 0.0000 0.0000 'International Tables Vol C Tables 4.2.6.8 and 6.1.1.4'

loop_
_geom_angle_atom_site_label_1
_geom_angle_atom_site_label_2
_geom_angle_atom_site_label_3
_geom_angle
_geom_angle_site_symmetry_1
_geom_angle_site_symmetry_3
_geom_angle_publ_flag
N2 Cu2 S1 131.30(9) . . ?
N2 Cu2 S3 115.47(8) . 2_777 ?
S1 Cu2 S3 110.73(3) . 2_777 ?
N2 Cu2 Cu1 91.75(9) . . ?
S1 Cu2 Cu1 70.83(2) . . ?
S3 Cu2 Cu1 127.94(3) 2_777 . ?
N2 Cu2 Cu3 83.47(8) . 2_777 ?
S1 Cu2 Cu3 130.51(3) . 2_777 ?
S3 Cu2 Cu3 66.07(2) 2_777 2_777 ?
Cu1 Cu2 Cu3 74.869(16) . 2_777 ?
N1 Cu1 S2 126.93(8) . . ?
N1 Cu1 S3 127.28(8) . . ?
S2 Cu1 S3 100.49(3) . . ?
N1 Cu1 Cu3 92.24(8) . . ?
S2 Cu1 Cu3 127.31(3) . . ?
S3 Cu1 Cu3 71.88(2) . . ?
N1 Cu1 Cu2 90.21(8) . . ?
S2 Cu1 Cu2 72.67(3) . . ?
S3 Cu1 Cu2 129.00(3) . . ?
Cu3 Cu1 Cu2 73.739(17) . . ?
C13 S3 Cu1 108.55(12) . . ?
C13 S3 Cu2 102.83(11) . 2_777 ?
Cu1 S3 Cu2 102.72(3) . 2_777 ?
C7 S2 Cu1 108.73(11) . . ?
C7 S2 Cu3 101.64(11) . 2_777 ?
Cu1 S2 Cu3 101.56(3) . 2_777 ?
C1 S1 Cu3 107.88(11) . . ?
C1 S1 Cu2 106.58(10) . . ?
Cu3 S1 Cu2 93.58(3) . . ?
N1 C1 C2 120.9(3) . . ?
N1 C1 S1 114.2(2) . . ?
C2 C1 S1 124.8(2) . . ?
C4 C3 C2 121.1(3) . . ?
C4 C3 H3 119.5 . . ?
C2 C3 H3 119.5 . . ?
C3 C4 C5 117.9(3) . . ?
C3 C4 H4 121.0 . . ?
C5 C4 H4 121.0 . . ?
C11 N2 C7 118.8(3) . . ?
C11 N2 Cu2 126.0(2) . . ?
C7 N2 Cu2 115.2(2) . . ?
N2 C7 C8 121.6(3) . . ?
N2 C7 S2 116.8(2) . . ?
C8 C7 S2 121.6(3) . . ?
C3 C2 C1 117.6(3) . . ?
C3 C2 C6 117.3(3) . . ?
C1 C2 C6 125.1(3) . . ?
N1 C5 C4 122.9(3) . . ?
N1 C5 H5 118.5 . . ?
C4 C5 H5 118.5 . . ?
N4 Cd1 N4 180.0 . 2_667 ?
N4 Cd1 O2 92.91(10) . . ?
N4 Cd1 O2 87.09(10) 2_667 . ?
N4 Cd1 O2 87.09(10) . 2_667 ?
N4 Cd1 O2 92.91(10) 2_667 2_667 ?
O2 Cd1 O2 180.0 . 2_667 ?
N4 Cd1 O6 88.49(10) . 1_455 ?
N4 Cd1 O6 91.51(10) 2_667 1_455 ?
O2 Cd1 O6 89.90(9) . 1_455 ?
O2 Cd1 O6 90.10(9) 2_667 1_455 ?
N4 Cd1 O6 91.51(10) . 2_767 ?
N4 Cd1 O6 88.49(10) 2_667 2_767 ?
O2 Cd1 O6 90.10(9) . 2_767 ?
O2 Cd1 O6 89.90(9) 2_667 2_767 ?
O6 Cd1 O6 180.0 1_455 2_767 ?
N3 Cu3 S1 127.64(8) . . ?
N3 Cu3 S2 117.22(8) . 2_777 ?
S1 Cu3 S2 108.82(3) . 2_777 ?
N3 Cu3 Cu1 93.32(8) . . ?
S1 Cu3 Cu1 72.93(2) . . ?
S2 Cu3 Cu1 131.05(3) 2_777 . ?
N3 Cu3 Cu2 85.81(8) . 2_777 ?
S1 Cu3 Cu2 135.65(3) . 2_777 ?
S2 Cu3 Cu2 68.47(2) 2_777 2_777 ?
Cu1 Cu3 Cu2 77.468(16) . 2_777 ?
C19 N4 Cd1 122.0(2) . . ?
C19 N4 H4A 119.0 . . ?
Cd1 N4 H4A 119.0 . . ?
C5 N1 C1 119.5(3) . . ?
C5 N1 Cu1 125.2(2) . . ?
C1 N1 Cu1 115.3(2) . . ?
C18 O6 Cd1 151.5(2) . 1_655 ?
C13 N3 C17 118.5(3) . . ?
C13 N3 Cu3 112.8(2) . . ?
C17 N3 Cu3 128.7(2) . . ?
N2 C11 C10 122.9(4) . . ?
N2 C11 H11 118.5 . . ?
C10 C11 H11 118.5 . . ?
N3 C17 C16 122.2(3) . . ?
N3 C17 H17 118.9 . . ?
C16 C17 H17 118.9 . . ?
O6 C18 O5 124.6(4) . . ?
O6 C18 C14 119.7(3) . . ?
O5 C18 C14 115.7(3) . . ?
C9 C8 C7 118.6(3) . . ?
C9 C8 C12 119.9(3) . . ?
C7 C8 C12 121.4(3) . . ?
O3 C12 O4 124.8(3) . . ?
O3 C12 C8 116.7(3) . . ?
O4 C12 C8 118.5(3) . . ?
C15 C14 C13 118.1(3) . . ?
C15 C14 C18 121.7(3) . . ?
C13 C14 C18 120.1(3) . . ?
N3 C13 C14 122.4(3) . . ?
N3 C13 S3 116.1(2) . . ?
C14 C13 S3 121.5(3) . . ?
C8 C9 C10 119.2(3) . . ?
C8 C9 H9 120.4 . . ?
C10 C9 H9 120.4 . . ?
C6 O2 Cd1 128.3(2) . . ?
N4 C19 C20 109.0(3) . . ?
N4 C19 H19A 109.9 . . ?
C20 C19 H19A 109.9 . . ?
N4 C19 H19B 109.9 . . ?
C20 C19 H19B 109.9 . . ?
H19A C19 H19B 108.3 . . ?
O1 C6 O2 125.7(3) . . ?
O1 C6 C2 118.6(3) . . ?
O2 C6 C2 115.7(3) . . ?
C15 C16 C17 119.1(3) . . ?
C15 C16 H16 120.4 . . ?
C17 C16 H16 120.4 . . ?
N5 C20 C19 110.6(3) . . ?
N5 C20 H20A 109.5 . . ?
C19 C20 H20A 109.5 . . ?
N5 C20 H20B 109.5 . . ?
C19 C20 H20B 109.5 . . ?
H20A C20 H20B 108.1 . . ?
C16 C15 C14 119.6(3) . . ?
C16 C15 H15 120.2 . . ?
C14 C15 H15 120.2 . . ?
C20 N5 H5A 109.5 . . ?
C20 N5 H5B 109.5 . . ?
H5A N5 H5B 109.5 . . ?
C20 N5 H5C 109.5 . . ?
H5A N5 H5C 109.5 . . ?
H5B N5 H5C 109.5 . . ?
C11 C10 C9 118.7(4) . . ?
C11 C10 H10 120.7 . . ?
C9 C10 H10 120.7 . . ?
N6 C21 C21 112.2(6) . 2_677 ?
N6 C21 H21A 109.2 . . ?
C21 C21 H21A 109.2 2_677 . ?
N6 C21 H21B 109.2 . . ?
C21 C21 H21B 109.2 2_677 . ?
H21A C21 H21B 107.9 . . ?
C21 N6 H6A 109.5 . . ?
C21 N6 H6B 109.5 . . ?
H6A N6 H6B 109.5 . . ?
C21 N6 H6C 109.5 . . ?
H6A N6 H6C 109.5 . . ?
H6B N6 H6C 109.5 . . ?

loop_
_geom_bond_atom_site_label_1
_geom_bond_atom_site_label_2
_geom_bond_distance
_geom_bond_site_symmetry_2
_geom_bond_publ_flag
Cu2 N2 2.017(3) . ?
Cu2 S1 2.2544(9) . ?
Cu2 S3 2.2787(9) 2_777 ?
Cu2 Cu1 2.7864(6) . ?
Cu2 Cu3 2.9794(6) 2_777 ?
Cu1 N1 2.003(3) . ?
Cu1 S2 2.2491(9) . ?
Cu1 S3 2.2677(9) . ?
Cu1 Cu3 2.6842(6) . ?
S3 C13 1.768(3) . ?
S2 C7 1.761(4) . ?
S2 Cu3 2.2792(9) 2_777 ?
S1 C1 1.775(3) . ?
S1 Cu3 2.2504(9) . ?
C1 N1 1.365(4) . ?
C1 C2 1.412(4) . ?
C3 C4 1.377(5) . ?
C3 C2 1.401(4) . ?
C3 H3 0.9300 . ?
C4 C5 1.390(5) . ?
C4 H4 0.9300 . ?
N2 C11 1.346(5) . ?
N2 C7 1.351(4) . ?
C7 C8 1.407(5) . ?
C2 C6 1.516(5) . ?
C5 N1 1.338(4) . ?
C5 H5 0.9300 . ?
Cd1 N4 2.277(3) . ?
Cd1 N4 2.277(3) 2_667 ?
Cd1 O2 2.327(2) . ?
Cd1 O2 2.327(2) 2_667 ?
Cd1 O6 2.393(3) 1_455 ?
Cd1 O6 2.393(3) 2_767 ?
Cu3 N3 2.033(3) . ?
N4 C19 1.486(4) . ?
N4 H4A 0.8600 . ?
O6 C18 1.255(4) . ?
N3 C13 1.347(4) . ?
N3 C17 1.356(4) . ?
O3 C12 1.256(4) . ?
O5 C18 1.259(5) . ?
O4 C12 1.256(5) . ?
C11 C10 1.379(5) . ?
C11 H11 0.9300 . ?
C17 C16 1.382(5) . ?
C17 H17 0.9300 . ?
C18 C14 1.510(5) . ?
C8 C9 1.391(5) . ?
C8 C12 1.517(5) . ?
C14 C15 1.392(5) . ?
C14 C13 1.399(5) . ?
C9 C10 1.396(6) . ?
C9 H9 0.9300 . ?
O1 C6 1.259(4) . ?
O2 C6 1.262(4) . ?
C19 C20 1.516(5) . ?
C19 H19A 0.9700 . ?
C19 H19B 0.9700 . ?
C16 C15 1.383(6) . ?
C16 H16 0.9300 . ?
C20 N5 1.489(4) . ?
C20 H20A 0.9700 . ?
C20 H20B 0.9700 . ?
C15 H15 0.9300 . ?
N5 H5A 0.8900 . ?
N5 H5B 0.8900 . ?
N5 H5C 0.8900 . ?
C10 H10 0.9300 . ?
C21 N6 1.354(8) . ?
C21 C21 1.541(9) 2_677 ?
C21 H21A 0.9700 . ?
C21 H21B 0.9700 . ?
N6 H6A 0.8900 . ?
N6 H6B 0.8900 . ?
N6 H6C 0.8900 . ?

loop_
_geom_torsion_atom_site_label_1
_geom_torsion_atom_site_label_2
_geom_torsion_atom_site_label_3
_geom_torsion_atom_site_label_4
_geom_torsion
_geom_torsion_site_symmetry_1
_geom_torsion_site_symmetry_2
_geom_torsion_site_symmetry_3
_geom_torsion_site_symmetry_4
_geom_torsion_publ_flag
Cu3 S1 C1 N1 -46.8(2) . . . . ?
Cu2 S1 C1 N1 52.6(2) . . . . ?
Cu3 S1 C1 C2 131.3(3) . . . . ?
Cu2 S1 C1 C2 -129.2(3) . . . . ?
C2 C3 C4 C5 1.5(5) . . . . ?
C11 N2 C7 C8 -3.3(5) . . . . ?
Cu2 N2 C7 C8 177.8(2) . . . . ?
C11 N2 C7 S2 177.2(3) . . . . ?
Cu2 N2 C7 S2 -1.7(3) . . . . ?
Cu1 S2 C7 N2 48.8(3) . . . . ?
Cu3 S2 C7 N2 -57.8(3) 2_777 . . . ?
Cu1 S2 C7 C8 -130.7(3) . . . . ?
Cu3 S2 C7 C8 122.7(3) 2_777 . . . ?
C4 C3 C2 C1 -0.9(5) . . . . ?
C4 C3 C2 C6 179.5(3) . . . . ?
N1 C1 C2 C3 -0.1(4) . . . . ?
S1 C1 C2 C3 -178.2(2) . . . . ?
N1 C1 C2 C6 179.4(3) . . . . ?
S1 C1 C2 C6 1.4(5) . . . . ?
C3 C4 C5 N1 -1.2(5) . . . . ?
C4 C5 N1 C1 0.2(5) . . . . ?
C4 C5 N1 Cu1 179.9(2) . . . . ?
C2 C1 N1 C5 0.5(4) . . . . ?
S1 C1 N1 C5 178.7(2) . . . . ?
C2 C1 N1 Cu1 -179.3(2) . . . . ?
S1 C1 N1 Cu1 -1.0(3) . . . . ?
C7 N2 C11 C10 3.1(6) . . . . ?
Cu2 N2 C11 C10 -178.2(3) . . . . ?
C13 N3 C17 C16 -0.3(5) . . . . ?
Cu3 N3 C17 C16 -177.7(3) . . . . ?
Cd1 O6 C18 O5 -126.7(5) 1_655 . . . ?
Cd1 O6 C18 C14 54.0(7) 1_655 . . . ?
N2 C7 C8 C9 0.8(5) . . . . ?
S2 C7 C8 C9 -179.8(3) . . . . ?
N2 C7 C8 C12 -178.3(3) . . . . ?
S2 C7 C8 C12 1.2(5) . . . . ?
C9 C8 C12 O3 -62.5(5) . . . . ?
C7 C8 C12 O3 116.5(4) . . . . ?
C9 C8 C12 O4 116.1(4) . . . . ?
C7 C8 C12 O4 -64.9(4) . . . . ?
O6 C18 C14 C15 83.3(4) . . . . ?
O5 C18 C14 C15 -96.0(4) . . . . ?
O6 C18 C14 C13 -100.9(4) . . . . ?
O5 C18 C14 C13 79.8(4) . . . . ?
C17 N3 C13 C14 -0.4(5) . . . . ?
Cu3 N3 C13 C14 177.3(2) . . . . ?
C17 N3 C13 S3 -179.9(2) . . . . ?
Cu3 N3 C13 S3 -2.1(3) . . . . ?
C15 C14 C13 N3 0.6(5) . . . . ?
C18 C14 C13 N3 -175.4(3) . . . . ?
C15 C14 C13 S3 180.0(3) . . . . ?
C18 C14 C13 S3 4.0(4) . . . . ?
Cu1 S3 C13 N3 -46.0(3) . . . . ?
Cu2 S3 C13 N3 62.4(3) 2_777 . . . ?
Cu1 S3 C13 C14 134.6(3) . . . . ?
Cu2 S3 C13 C14 -117.0(3) 2_777 . . . ?
C7 C8 C9 C10 2.1(6) . . . . ?
C12 C8 C9 C10 -178.8(4) . . . . ?
Cd1 N4 C19 C20 -76.8(3) . . . . ?
Cd1 O2 C6 O1 9.5(5) . . . . ?
Cd1 O2 C6 C2 -168.7(2) . . . . ?
C3 C2 C6 O1 -145.9(3) . . . . ?
C1 C2 C6 O1 34.5(5) . . . . ?
C3 C2 C6 O2 32.4(4) . . . . ?
C1 C2 C6 O2 -147.2(3) . . . . ?
N3 C17 C16 C15 0.9(5) . . . . ?
N4 C19 C20 N5 179.6(3) . . . . ?
C17 C16 C15 C14 -0.7(5) . . . . ?
C13 C14 C15 C16 0.0(5) . . . . ?
C18 C14 C15 C16 175.9(3) . . . . ?
N2 C11 C10 C9 -0.2(6) . . . . ?
C8 C9 C10 C11 -2.4(6) . . . . ?
